data_7231175
loop_
_publ_author_name
'So, Hee-Soo'
'Minami, Takaya'
'Jindo, Takumi'
'Matsumoto, Shinya'

_publ_section_title
;
 Thermosalient effect of two polymorphs of a diketopyrrolopyrrole dye with
 different crystal systems and molecular arrangements
;
_journal_issue 36
_journal_name_full CrystEngComm
_journal_page_first 5317
_journal_paper_doi 10.1039/C8CE00940F
_journal_volume 20
_journal_year 2018
_chemical_formula_moiety 'C24 H22 Cl2 N2 O2'
_chemical_formula_sum 'C24 H22 Cl2 N2 O2'
_chemical_formula_weight 441.33
_space_group_crystal_system triclinic
_space_group_IT_number 2
_space_group_name_Hall '-P 1'
_space_group_name_H-M_alt 'P -1'
_symmetry_space_group_name_Hall '-P 1'
_symmetry_space_group_name_H-M 'P -1'
_atom_sites_solution_hydrogens geom
_atom_sites_solution_primary dual
_audit_creation_date 2018-07-03
_audit_creation_method
;
Olex2 1.2
(compiled 2017.08.10 svn.r3458 for OlexSys, GUI svn.r5381)
;
_audit_update_record
;
2018-07-10 deposited with the CCDC.
2018-07-13 downloaded from the CCDC.
;
_cell_angle_alpha 89.585(2)
_cell_angle_beta 69.561(2)
_cell_angle_gamma 67.774(2)
_cell_formula_units_Z 2
_cell_length_a 9.7334(2)
_cell_length_b 9.9244(2)
_cell_length_c 12.4910(3)
_cell_measurement_reflns_used 5949
_cell_measurement_temperature 223
_cell_measurement_theta_max 73.8730
_cell_measurement_theta_min 3.8030
_cell_volume 1035.74(5)
_computing_cell_refinement 'CrysAlisPro 1.171.39.20a (Rigaku OD, 2015)'
_computing_data_collection 'CrysAlisPro 1.171.39.20a (Rigaku OD, 2015)'
_computing_data_reduction 'CrysAlisPro 1.171.39.20a (Rigaku OD, 2015)'
_computing_molecular_graphics 'Olex2 (Dolomanov et al., 2009)'
_computing_publication_material 'Olex2 (Dolomanov et al., 2009)'
_computing_structure_refinement 'ShelXL (Sheldrick, 2015)'
_computing_structure_solution 'ShelXT (Sheldrick, 2015)'
_diffrn_ambient_temperature 223
_diffrn_detector 'CCD plate'
_diffrn_measured_fraction_theta_full 0.981
_diffrn_measured_fraction_theta_max 0.981
_diffrn_measurement_details
;
List of Runs (angles in degrees, time in seconds):

  # Type    Start    End  Width  t~exp~   \w     \q     \k     \f   Frames
#--------------------------------------------------------------------------
  1  \w     -4.00  22.00   0.50    0.50    --  -12.20  68.00  93.00   52
  2  \w    -64.00 -39.00   0.50    0.50    --  -12.20 -68.00 -39.00   50
  3  \w    -35.00   0.00   0.50    0.50    --   12.20 -68.00 -39.00   70
  4  \w     74.00 109.00   0.50    1.25    --  103.70  68.00  93.00   70
  5  \w    118.00 144.00   0.50    1.25    --  103.70  68.00  93.00   52
  6  \w     40.00 114.00   0.50    1.25    --  103.70 -68.00 -39.00  148
  7  \w    -96.00  14.00   0.50    0.50    --  -12.20 -57.00-180.00  220
  8  \w    -97.00  16.00   0.50    0.50    --  -12.20 -57.00  30.00  226
  9  \w    -51.00  77.00   0.50    0.50    --  -12.20  77.00 -60.00  256
 10  \w     63.00  88.00   0.50    0.50    --   12.20  57.00  60.00   50
 11  \w     51.00  84.00   0.50    0.50    --   12.20  77.00 -90.00   66
 12  \w     -2.00  38.00   0.50    0.50    --   12.20  68.00  93.00   80
 13  \w    -10.00  27.00   0.50    0.50    --   12.20  77.00 -90.00   74
 14  \w     14.00 192.00   0.50    1.25    --  103.70 -15.00-180.00  356
 15  \w     97.00 123.00   0.50    1.25    --  103.70 -82.00   0.00   52
 16  \w     92.00 118.00   0.50    1.25    --  103.70 -61.00 120.00   52
 17  \w     95.00 193.00   0.50    1.25    --  103.70  45.00  60.00  196
 18  \w     31.00 145.00   0.50    1.25    --  103.70 -82.00 -30.00  228
 19  \w     80.00 143.00   0.50    1.25    --  103.70 -82.00 120.00  126
 20  \w     35.00 145.00   0.50    1.25    --  103.70 -82.00 -90.00  220
 21  \w     19.00 140.00   0.50    1.25    --  103.70 -82.00-180.00  242
 22  \w     18.00 142.00   0.50    1.25    --  103.70 -82.00  60.00  248
 23  \w     15.00  73.00   0.50    1.25    --  103.70 -82.00 120.00  116
 24  \w    166.00 192.00   0.50    1.25    --  103.70  61.00 -90.00   52
 25  \w     99.00 137.00   0.50    1.25    --  103.70  61.00 -90.00   76
 26  \w     73.00  98.00   0.50    1.25    --  103.70 -61.00-180.00   50
 27  \w     58.00 152.00   0.50    1.25    --  103.70  30.00  30.00  188
 28  \w     17.00  42.00   0.50    1.25    --  103.70 -61.00 120.00   50
;
_diffrn_measurement_device 'four-circle diffractometer'
_diffrn_measurement_device_type 'XtaLAB Pro: Kappa dual home/near'
_diffrn_measurement_method '\w scans'
_diffrn_orient_matrix_type 'CrysAlisPro convention (1999,Acta A55,543-557)'
_diffrn_orient_matrix_UB_11 -0.0413690000
_diffrn_orient_matrix_UB_12 0.1265930000
_diffrn_orient_matrix_UB_13 0.0918857000
_diffrn_orient_matrix_UB_21 0.1216129000
_diffrn_orient_matrix_UB_22 -0.1048179000
_diffrn_orient_matrix_UB_23 0.0470161000
_diffrn_orient_matrix_UB_31 0.1322708000
_diffrn_orient_matrix_UB_32 0.0412498000
_diffrn_orient_matrix_UB_33 -0.0838849000
_diffrn_radiation_monochromator graphite
_diffrn_radiation_probe x-ray
_diffrn_radiation_type CuK\a
_diffrn_radiation_wavelength 1.54184
_diffrn_reflns_av_R_equivalents 0.0274
_diffrn_reflns_av_unetI/netI 0.0321
_diffrn_reflns_Laue_measured_fraction_full 0.981
_diffrn_reflns_Laue_measured_fraction_max 0.981
_diffrn_reflns_limit_h_max 11
_diffrn_reflns_limit_h_min -11
_diffrn_reflns_limit_k_max 11
_diffrn_reflns_limit_k_min -11
_diffrn_reflns_limit_l_max 13
_diffrn_reflns_limit_l_min -14
_diffrn_reflns_number 9651
_diffrn_reflns_point_group_measured_fraction_full 0.981
_diffrn_reflns_point_group_measured_fraction_max 0.981
_diffrn_reflns_theta_full 66.480
_diffrn_reflns_theta_max 66.480
_diffrn_reflns_theta_min 3.816
_diffrn_source 'fine-focus sealed X-ray tube'
_diffrn_source_type 'Enhance (Cu) X-ray Source'
_exptl_absorpt_coefficient_mu 3.014
_exptl_absorpt_correction_T_max 1.00000
_exptl_absorpt_correction_T_min 0.64365
_exptl_absorpt_correction_type multi-scan
_exptl_absorpt_process_details
;
CrysAlisPro 1.171.39.20a (Rigaku Oxford Diffraction, 2015)
Empirical absorption correction using spherical harmonics,
 implemented in SCALE3 ABSPACK scaling algorithm.
;
_exptl_crystal_colour yellow
_exptl_crystal_colour_primary yellow
_exptl_crystal_density_diffrn 1.415
_exptl_crystal_description plate
_exptl_crystal_F_000 460
_exptl_crystal_size_max 0.294
_exptl_crystal_size_mid 0.14
_exptl_crystal_size_min 0.055
_refine_diff_density_max 0.439
_refine_diff_density_min -0.250
_refine_diff_density_rms 0.053
_refine_ls_extinction_method none
_refine_ls_goodness_of_fit_ref 1.059
_refine_ls_hydrogen_treatment constr
_refine_ls_matrix_type full
_refine_ls_number_parameters 293
_refine_ls_number_reflns 3580
_refine_ls_number_restraints 0
_refine_ls_restrained_S_all 1.059
_refine_ls_R_factor_all 0.0450
_refine_ls_R_factor_gt 0.0417
_refine_ls_shift/su_max 0.000
_refine_ls_shift/su_mean 0.000
_refine_ls_structure_factor_coef Fsqd
_refine_ls_weighting_details 'w=1/[\s^2^(Fo^2^)+(0.0690P)^2^+0.3150P] where P=(Fo^2^+2Fc^2^)/3'
_refine_ls_weighting_scheme calc
_refine_ls_wR_factor_gt 0.1185
_refine_ls_wR_factor_ref 0.1215
_reflns_Friedel_coverage 0.000
_reflns_number_gt 3182
_reflns_number_total 3580
_reflns_threshold_expression 'I > 2\s(I)'
_cod_data_source_file c8ce00940f2.cif
_cod_data_source_block pr3_1_2(-50)_0707
_cod_depositor_comments 'Adding full bibliography for 7231174--7231175.cif.'
_cod_original_cell_volume 1035.74(4)
_cod_database_code 7231175
_shelx_shelxl_version_number 2014/7
_chemical_oxdiff_formula C24H22Cl2N2O2
_shelx_space_group_comment
;
The symmetry employed for this shelxl refinement is uniquely defined
by the following loop, which should always be used as a source of
symmetry information in preference to the above space-group names.
They are only intended as comments.
;
_reflns_odcompleteness_completeness 99.36
_reflns_odcompleteness_iscentric 1
_reflns_odcompleteness_theta 68.13
_olex2_refinement_description
;
1. Fixed Uiso
 At 1.2 times of:
  All C(H) groups, All C(H,H) groups, All C(H,H,H,H) groups
 At 1.5 times of:
  All C(H,H,H) groups
2. Others
 Sof(C11B)=Sof(H11C)=Sof(H11D)=Sof(C12B)=Sof(H12D)=Sof(H12E)=Sof(H12F)=1-FVAR(1)
 Sof(C11A)=Sof(H11A)=Sof(H11B)=Sof(C12A)=Sof(H12A)=Sof(H12B)=Sof(H12C)=FVAR(1)
 Fixed Sof: H10A(0.75) H10B(0.75) H10C(0.25) H10D(0.25)
3.a Secondary CH2 refined with riding coordinates:
 C10(H10A,H10B), C10(H10C,H10D), C22(H22A,H22B), C23(H23A,H23B), C11A(H11A,
 H11B), C11B(H11C,H11D)
3.b Aromatic/amide H refined with riding coordinates:
 C5(H5), C17(H17), C6(H6), C21(H21), C18(H18), C9(H9), C8(H8), C20(H20)
3.c Idealised Me refined as rotating group:
 C24(H24A,H24B,H24C), C12A(H12A,H12B,H12C), C12B(H12D,H12E,H12F)
;
_olex2_submission_special_instructions 'No special instructions were received'
_oxdiff_exptl_absorpt_empirical_details
;
Empirical correction (ABSPACK) includes:
- Absorption correction using spherical harmonics
- Frame scaling
;
_oxdiff_exptl_absorpt_empirical_full_max 1.441
_oxdiff_exptl_absorpt_empirical_full_min 0.790

loop_
_space_group_symop_operation_xyz
'x, y, z'
'-x, -y, -z'

loop_
_atom_site_label
_atom_site_type_symbol
_atom_site_fract_x
_atom_site_fract_y
_atom_site_fract_z
_atom_site_U_iso_or_equiv
_atom_site_adp_type
_atom_site_occupancy
_atom_site_site_symmetry_order
_atom_site_calc_flag
_atom_site_refinement_flags_posn
_atom_site_refinement_flags_occupancy
_atom_site_disorder_assembly
_atom_site_disorder_group
Cl1 Cl 0.83086(6) 1.06102(6) -0.13226(4) 0.04966(18) Uani 1 1 d . . . .
Cl2 Cl -0.03523(7) 0.32359(6) 0.73943(5) 0.05276(18) Uani 1 1 d . . . .
O1 O 0.45838(17) 0.38451(14) 0.23031(12) 0.0419(3) Uani 1 1 d . . . .
O2 O 0.31155(17) 1.00741(14) 0.36281(11) 0.0406(3) Uani 1 1 d . . . .
N1 N 0.55166(17) 0.55608(16) 0.13987(12) 0.0300(3) Uani 1 1 d . . . .
N2 N 0.22597(18) 0.83330(16) 0.45739(12) 0.0311(3) Uani 1 1 d . . . .
C15 C 0.3229(2) 0.88086(19) 0.36371(15) 0.0312(4) Uani 1 1 d . . . .
C13 C 0.3807(2) 0.63125(19) 0.32688(15) 0.0309(4) Uani 1 1 d . . . .
C14 C 0.2612(2) 0.68494(19) 0.43438(15) 0.0301(4) Uani 1 1 d . . . .
C1 C 0.4249(2) 0.74759(19) 0.28058(15) 0.0306(4) Uani 1 1 d . . . .
C3 C 0.4605(2) 0.50652(19) 0.23497(15) 0.0311(4) Uani 1 1 d . . . .
C2 C 0.5300(2) 0.69980(19) 0.16786(15) 0.0293(4) Uani 1 1 d . . . .
C4 C 0.6076(2) 0.78227(19) 0.08926(15) 0.0294(4) Uani 1 1 d . . . .
C16 C 0.1826(2) 0.6033(2) 0.51309(15) 0.0311(4) Uani 1 1 d . . . .
C5 C 0.6207(2) 0.78317(19) -0.02613(15) 0.0315(4) Uani 1 1 d . . . .
H5 H 0.5835 0.7256 -0.0571 0.038 Uiso 1 1 calc R . . .
C17 C 0.0178(2) 0.6590(2) 0.57766(15) 0.0330(4) Uani 1 1 d . . . .
H17 H -0.0467 0.7546 0.5741 0.040 Uiso 1 1 calc R . . .
C6 C 0.6887(2) 0.86911(19) -0.09414(15) 0.0327(4) Uani 1 1 d . . . .
H6 H 0.6958 0.8712 -0.1703 0.039 Uiso 1 1 calc R . . .
C10 C 0.6813(2) 0.4499(2) 0.04083(15) 0.0331(4) Uani 1 1 d . . . .
H10A H 0.7268 0.5028 -0.0170 0.040 Uiso 0.75 1 calc R P A 1
H10B H 0.6373 0.3970 0.0068 0.040 Uiso 0.75 1 calc R P A 1
H10C H 0.6742 0.4869 -0.0300 0.040 Uiso 0.25 1 calc R P B 2
H10D H 0.6678 0.3578 0.0420 0.040 Uiso 0.25 1 calc R P B 2
C22 C 0.1401(2) 0.9237(2) 0.57141(15) 0.0345(4) Uani 1 1 d . . . .
H22A H 0.0383 0.9154 0.6077 0.041 Uiso 1 1 calc R . . .
H22B H 0.1182 1.0259 0.5621 0.041 Uiso 1 1 calc R . . .
C21 C 0.2767(2) 0.4593(2) 0.51958(17) 0.0391(4) Uani 1 1 d . . . .
H21 H 0.3861 0.4202 0.4762 0.047 Uiso 1 1 calc R . . .
C7 C 0.7462(2) 0.9519(2) -0.04736(16) 0.0342(4) Uani 1 1 d . . . .
C18 C -0.0502(2) 0.5737(2) 0.64668(16) 0.0362(4) Uani 1 1 d . . . .
H18 H -0.1599 0.6107 0.6887 0.043 Uiso 1 1 calc R . . .
C9 C 0.6662(2) 0.8676(2) 0.13343(16) 0.0374(4) Uani 1 1 d . . . .
H9 H 0.6582 0.8676 0.2098 0.045 Uiso 1 1 calc R . . .
C19 C 0.0476(2) 0.4328(2) 0.65209(16) 0.0363(4) Uani 1 1 d . . . .
C8 C 0.7359(2) 0.9521(2) 0.06564(17) 0.0404(4) Uani 1 1 d . . . .
H8 H 0.7754 1.0083 0.0956 0.048 Uiso 1 1 calc R . . .
C20 C 0.2105(2) 0.3741(2) 0.58903(18) 0.0426(5) Uani 1 1 d . . . .
H20 H 0.2744 0.2786 0.5935 0.051 Uiso 1 1 calc R . . .
C24 C 0.3885(3) 0.8985(3) 0.6070(2) 0.0518(5) Uani 1 1 d . . . .
H24A H 0.4548 0.8429 0.5316 0.078 Uiso 1 1 calc GR . . .
H24B H 0.4431 0.8650 0.6591 0.078 Uiso 1 1 calc GR . . .
H24C H 0.3662 1.0009 0.6030 0.078 Uiso 1 1 calc GR . . .
C23 C 0.2346(3) 0.8778(3) 0.64944(17) 0.0453(5) Uani 1 1 d . . . .
H23A H 0.1686 0.9344 0.7256 0.054 Uiso 1 1 calc R . . .
H23B H 0.2581 0.7749 0.6571 0.054 Uiso 1 1 calc R . . .
C11A C 0.8150(3) 0.3386(4) 0.0741(2) 0.0398(10) Uani 0.740(8) 1 d . P C 1
H11A H 0.7736 0.2748 0.1221 0.048 Uiso 0.740(8) 1 calc R P C 1
H11B H 0.9017 0.2777 0.0046 0.048 Uiso 0.740(8) 1 calc R P C 1
C12A C 0.8800(12) 0.4114(10) 0.1382(9) 0.077(3) Uani 0.740(8) 1 d . P C 1
H12A H 0.9157 0.4789 0.0931 0.116 Uiso 0.740(8) 1 calc GR P C 1
H12B H 0.9682 0.3378 0.1515 0.116 Uiso 0.740(8) 1 calc GR P C 1
H12C H 0.7974 0.4638 0.2108 0.116 Uiso 0.740(8) 1 calc GR P C 1
C11B C 0.8414(9) 0.4221(10) 0.0412(8) 0.044(3) Uani 0.260(8) 1 d . P C 2
H11C H 0.9219 0.3538 -0.0271 0.052 Uiso 0.260(8) 1 calc R P C 2
H11D H 0.8561 0.5137 0.0365 0.052 Uiso 0.260(8) 1 calc R P C 2
C12B C 0.867(3) 0.363(3) 0.1419(15) 0.075(8) Uani 0.260(8) 1 d . P C 2
H12D H 0.9784 0.3315 0.1303 0.113 Uiso 0.260(8) 1 calc GR P C 2
H12E H 0.8377 0.2805 0.1541 0.113 Uiso 0.260(8) 1 calc GR P C 2
H12F H 0.8033 0.4374 0.2083 0.113 Uiso 0.260(8) 1 calc GR P C 2

loop_
_atom_site_aniso_label
_atom_site_aniso_U_11
_atom_site_aniso_U_22
_atom_site_aniso_U_33
_atom_site_aniso_U_23
_atom_site_aniso_U_13
_atom_site_aniso_U_12
Cl1 0.0531(3) 0.0496(3) 0.0432(3) 0.0146(2) -0.0049(2) -0.0295(3)
Cl2 0.0579(3) 0.0546(3) 0.0453(3) 0.0150(2) -0.0057(2) -0.0346(3)
O1 0.0476(8) 0.0338(7) 0.0381(7) -0.0014(6) -0.0024(6) -0.0223(6)
O2 0.0516(8) 0.0292(7) 0.0334(7) 0.0011(5) -0.0067(6) -0.0168(6)
N1 0.0306(7) 0.0295(7) 0.0231(7) -0.0007(6) -0.0025(6) -0.0117(6)
N2 0.0335(8) 0.0304(8) 0.0224(7) -0.0012(6) -0.0033(6) -0.0120(6)
C15 0.0334(9) 0.0312(9) 0.0242(8) 0.0026(7) -0.0072(7) -0.0114(7)
C13 0.0320(9) 0.0288(9) 0.0268(8) 0.0014(7) -0.0058(7) -0.0114(7)
C14 0.0295(8) 0.0314(9) 0.0261(8) 0.0021(7) -0.0073(7) -0.0115(7)
C1 0.0354(9) 0.0282(9) 0.0255(8) 0.0015(7) -0.0080(7) -0.0129(7)
C3 0.0299(9) 0.0310(9) 0.0276(9) 0.0006(7) -0.0041(7) -0.0130(7)
C2 0.0307(8) 0.0297(9) 0.0255(8) 0.0025(7) -0.0089(7) -0.0116(7)
C4 0.0290(8) 0.0284(8) 0.0250(8) 0.0016(7) -0.0051(7) -0.0101(7)
C16 0.0332(9) 0.0328(9) 0.0246(8) 0.0015(7) -0.0049(7) -0.0157(7)
C5 0.0330(9) 0.0309(9) 0.0252(8) -0.0001(7) -0.0059(7) -0.0115(7)
C17 0.0331(9) 0.0333(9) 0.0272(9) 0.0000(7) -0.0056(7) -0.0127(7)
C6 0.0335(9) 0.0326(9) 0.0222(8) 0.0011(7) -0.0036(7) -0.0091(7)
C10 0.0345(9) 0.0332(9) 0.0220(8) -0.0048(7) -0.0028(7) -0.0107(8)
C22 0.0316(9) 0.0350(9) 0.0245(9) -0.0061(7) 0.0003(7) -0.0101(8)
C21 0.0315(9) 0.0370(10) 0.0386(10) 0.0061(8) -0.0032(8) -0.0123(8)
C7 0.0297(9) 0.0315(9) 0.0313(9) 0.0055(7) -0.0004(7) -0.0119(7)
C18 0.0325(9) 0.0430(10) 0.0275(9) -0.0033(8) -0.0014(7) -0.0181(8)
C9 0.0484(11) 0.0425(10) 0.0275(9) 0.0075(8) -0.0143(8) -0.0246(9)
C19 0.0420(10) 0.0404(10) 0.0267(9) 0.0038(7) -0.0051(8) -0.0238(9)
C8 0.0491(11) 0.0432(11) 0.0377(10) 0.0080(8) -0.0162(9) -0.0278(9)
C20 0.0408(11) 0.0357(10) 0.0425(11) 0.0090(8) -0.0080(9) -0.0131(9)
C24 0.0461(12) 0.0527(13) 0.0530(13) -0.0015(10) -0.0194(11) -0.0151(10)
C23 0.0494(12) 0.0522(12) 0.0284(9) -0.0003(8) -0.0084(9) -0.0198(10)
C11A 0.0380(14) 0.0393(18) 0.0301(15) -0.0018(12) -0.0081(11) -0.0071(12)
C12A 0.056(3) 0.079(5) 0.095(5) -0.016(3) -0.046(3) -0.009(3)
C11B 0.029(4) 0.038(5) 0.043(5) -0.002(4) 0.003(3) -0.007(3)
C12B 0.054(9) 0.104(19) 0.027(7) 0.002(8) -0.007(6) 0.003(10)

loop_
_atom_type_symbol
_atom_type_description
_atom_type_scat_dispersion_real
_atom_type_scat_dispersion_imag
_atom_type_scat_source
C C 0.0181 0.0091 'International Tables Vol C Tables 4.2.6.8 and 6.1.1.4'
H H 0.0000 0.0000 'International Tables Vol C Tables 4.2.6.8 and 6.1.1.4'
Cl Cl 0.3639 0.7018 'International Tables Vol C Tables 4.2.6.8 and 6.1.1.4'
N N 0.0311 0.0180 'International Tables Vol C Tables 4.2.6.8 and 6.1.1.4'
O O 0.0492 0.0322 'International Tables Vol C Tables 4.2.6.8 and 6.1.1.4'

loop_
_exptl_crystal_face_index_h
_exptl_crystal_face_index_k
_exptl_crystal_face_index_l
_exptl_crystal_face_perp_dist
1 6 0 0.0936
4 5 -3 0.1472
2 -4 -2 0.0441
-4 -3 3 0.1173
-2 4 2 0.0786
3 4 -5 0.1498
6 1 5 0.0251
-4 -3 4 0.1137
-5 -1 -6 0.0148
-4 -4 4 0.1258

loop_
_geom_angle_atom_site_label_1
_geom_angle_atom_site_label_2
_geom_angle_atom_site_label_3
_geom_angle
C3 N1 C10 120.15(14)
C2 N1 C3 111.46(14)
C2 N1 C10 126.29(15)
C15 N2 C22 120.18(15)
C14 N2 C15 111.39(14)
C14 N2 C22 126.05(15)
O2 C15 N2 123.50(16)
O2 C15 C1 132.80(17)
N2 C15 C1 103.70(14)
C14 C13 C1 108.92(16)
C14 C13 C3 142.47(17)
C1 C13 C3 107.51(16)
N2 C14 C16 124.70(15)
C13 C14 N2 108.04(15)
C13 C14 C16 127.27(16)
C13 C1 C15 107.92(16)
C2 C1 C15 141.80(17)
C2 C1 C13 109.25(16)
O1 C3 N1 123.31(16)
O1 C3 C13 132.70(17)
N1 C3 C13 104.00(14)
N1 C2 C4 124.91(15)
C1 C2 N1 107.75(15)
C1 C2 C4 127.34(16)
C5 C4 C2 123.36(16)
C9 C4 C2 117.73(16)
C9 C4 C5 118.88(17)
C17 C16 C14 123.68(16)
C21 C16 C14 117.80(16)
C21 C16 C17 118.45(17)
C4 C5 H5 119.8
C6 C5 C4 120.37(17)
C6 C5 H5 119.8
C16 C17 H17 119.6
C18 C17 C16 120.85(17)
C18 C17 H17 119.6
C5 C6 H6 120.5
C5 C6 C7 119.06(16)
C7 C6 H6 120.5
N1 C10 H10A 109.0
N1 C10 H10B 109.0
N1 C10 H10C 109.1
N1 C10 H10D 109.1
N1 C10 C11A 112.73(16)
N1 C10 C11B 112.5(3)
H10A C10 H10B 107.8
H10C C10 H10D 107.8
C11A C10 H10A 109.0
C11A C10 H10B 109.0
C11B C10 H10C 109.1
C11B C10 H10D 109.1
N2 C22 H22A 109.2
N2 C22 H22B 109.2
N2 C22 C23 112.19(15)
H22A C22 H22B 107.9
C23 C22 H22A 109.2
C23 C22 H22B 109.2
C16 C21 H21 119.4
C20 C21 C16 121.15(17)
C20 C21 H21 119.4
C6 C7 Cl1 119.26(14)
C8 C7 Cl1 119.02(15)
C8 C7 C6 121.71(17)
C17 C18 H18 120.6
C19 C18 C17 118.79(17)
C19 C18 H18 120.6
C4 C9 H9 119.5
C8 C9 C4 120.99(17)
C8 C9 H9 119.5
C18 C19 Cl2 119.63(15)
C18 C19 C20 121.87(17)
C20 C19 Cl2 118.50(15)
C7 C8 H8 120.5
C9 C8 C7 118.98(18)
C9 C8 H8 120.5
C21 C20 C19 118.88(18)
C21 C20 H20 120.6
C19 C20 H20 120.6
H24A C24 H24B 109.5
H24A C24 H24C 109.5
H24B C24 H24C 109.5
C23 C24 H24A 109.5
C23 C24 H24B 109.5
C23 C24 H24C 109.5
C22 C23 H23A 108.8
C22 C23 H23B 108.8
C24 C23 C22 113.96(18)
C24 C23 H23A 108.8
C24 C23 H23B 108.8
H23A C23 H23B 107.7
C10 C11A H11A 109.0
C10 C11A H11B 109.0
H11A C11A H11B 107.8
C12A C11A C10 112.8(5)
C12A C11A H11A 109.0
C12A C11A H11B 109.0
C11A C12A H12A 109.5
C11A C12A H12B 109.5
C11A C12A H12C 109.5
H12A C12A H12B 109.5
H12A C12A H12C 109.5
H12B C12A H12C 109.5
C10 C11B H11C 108.7
C10 C11B H11D 108.7
H11C C11B H11D 107.6
C12B C11B C10 114.1(13)
C12B C11B H11C 108.7
C12B C11B H11D 108.7
C11B C12B H12D 109.5
C11B C12B H12E 109.5
C11B C12B H12F 109.5
H12D C12B H12E 109.5
H12D C12B H12F 109.5
H12E C12B H12F 109.5

loop_
_geom_bond_atom_site_label_1
_geom_bond_atom_site_label_2
_geom_bond_distance
Cl1 C7 1.7393(18)
Cl2 C19 1.7453(19)
O1 C3 1.221(2)
O2 C15 1.219(2)
N1 C3 1.423(2)
N1 C2 1.389(2)
N1 C10 1.468(2)
N2 C15 1.428(2)
N2 C14 1.387(2)
N2 C22 1.467(2)
C15 C1 1.456(2)
C13 C14 1.375(2)
C13 C1 1.430(3)
C13 C3 1.457(2)
C14 C16 1.463(2)
C1 C2 1.375(2)
C2 C4 1.464(2)
C4 C5 1.402(2)
C4 C9 1.393(3)
C16 C17 1.401(3)
C16 C21 1.396(3)
C5 H5 0.9300
C5 C6 1.382(3)
C17 H17 0.9300
C17 C18 1.383(3)
C6 H6 0.9300
C6 C7 1.383(3)
C10 H10A 0.9700
C10 H10B 0.9700
C10 H10C 0.9700
C10 H10D 0.9700
C10 C11A 1.540(3)
C10 C11B 1.478(8)
C22 H22A 0.9700
C22 H22B 0.9700
C22 C23 1.519(3)
C21 H21 0.9300
C21 C20 1.376(3)
C7 C8 1.380(3)
C18 H18 0.9300
C18 C19 1.379(3)
C9 H9 0.9300
C9 C8 1.377(3)
C19 C20 1.382(3)
C8 H8 0.9300
C20 H20 0.9300
C24 H24A 0.9600
C24 H24B 0.9600
C24 H24C 0.9600
C24 C23 1.498(3)
C23 H23A 0.9700
C23 H23B 0.9700
C11A H11A 0.9700
C11A H11B 0.9700
C11A C12A 1.507(9)
C12A H12A 0.9600
C12A H12B 0.9600
C12A H12C 0.9600
C11B H11C 0.9700
C11B H11D 0.9700
C11B C12B 1.45(3)
C12B H12D 0.9600
C12B H12E 0.9600
C12B H12F 0.9600

loop_
_exptl_oxdiff_crystal_face_indexfrac_h
_exptl_oxdiff_crystal_face_indexfrac_k
_exptl_oxdiff_crystal_face_indexfrac_l
_exptl_oxdiff_crystal_face_x
_exptl_oxdiff_crystal_face_y
_exptl_oxdiff_crystal_face_z
0.8015 6.2144 -0.2906 0.7268 -0.5676 0.3867
4.1159 4.7017 -2.8644 0.1617 -0.1269 0.9786
1.8508 -4.3244 -1.6126 -0.7722 0.6025 0.2017
-4.4756 -3.2952 3.2063 0.0626 -0.0482 -0.9969
-2.1462 3.9717 1.8174 0.7586 -0.5919 -0.2725
2.5667 3.5405 -5.3886 -0.1531 -0.3123 0.9376
5.8015 1.1671 5.4503 0.4085 0.8395 0.3583
-3.9908 -2.7498 4.0588 0.1899 -0.0063 -0.9818
-5.4615 -0.7371 -6.0616 -0.4244 -0.8719 -0.2443
-3.6383 -3.6896 4.2177 0.0710 0.1426 -0.9872
